data_2210593
loop_
_publ_author_name
'Abbasi, Alireza'
'Azizi, Fereshteh'
'Eriksson, Lars'
'Sandstr\"om, Magnus'

_publ_section_title
;
 A new polymorph of <i>mer</i>,<i>cis</i>-trichlorotris(dimethyl
 sulfoxide)rhodium(III)
;
_journal_coeditor_code FI2012
_journal_issue 10
_journal_name_full 'Acta Crystallographica Section E'
_journal_page_first m2651
_journal_page_last m2652
_journal_paper_doi 10.1107/S1600536806037329
_journal_volume 62
_journal_year 2006
_chemical_formula_iupac '[Rh Cl3 (C2 H6 O1 S1)3]'
_chemical_formula_moiety 'C6 H18 Cl3 O3 Rh S3'
_chemical_formula_sum 'C6 H18 Cl3 O3 Rh S3'
_chemical_formula_weight 443.64
_chemical_name_systematic
;
mer,cis-trichlorotris(dimethyl sulfoxide)rhodium(III)
;
_space_group_IT_number 61
_symmetry_cell_setting orthorhombic
_symmetry_space_group_name_Hall '-P 2ac 2ab'
_symmetry_space_group_name_H-M 'P b c a'
_atom_sites_solution_hydrogens geom
_atom_sites_solution_primary direct
_atom_sites_solution_secondary difmap
_audit_creation_method SHELXL-97
_cell_angle_alpha 90.00
_cell_angle_beta 90.00
_cell_angle_gamma 90.00
_cell_formula_units_Z 8
_cell_length_a 10.0230(4)
_cell_length_b 11.2803(5)
_cell_length_c 28.6327(14)
_cell_measurement_reflns_used 23874
_cell_measurement_temperature 293(2)
_cell_measurement_theta_max 32.2
_cell_measurement_theta_min 3.9
_cell_volume 3237.3(2)
_computing_cell_refinement 'CrysAlis CCD'
_computing_data_collection 'CrysAlis CCD (Oxford Diffraction, 2003)'
_computing_data_reduction 'CrysAlis RED (Oxford Diffraction, 2003)'
_computing_molecular_graphics 'DIAMOND (Brandenburg, 1999)'
_computing_publication_material 'PLATON (Spek,2003)'
_computing_structure_refinement 'SHELXL97 (Sheldrick, 1997)'
_computing_structure_solution 'SHELXS97 (Sheldrick, 1997)'
_diffrn_ambient_temperature 293(2)
_diffrn_detector_area_resol_mean 12
_diffrn_measured_fraction_theta_full 0.998
_diffrn_measured_fraction_theta_max 0.998
_diffrn_measurement_device_type 'Bruker X-calibur-3 CCD detector'
_diffrn_measurement_method \w
_diffrn_radiation_monochromator graphite
_diffrn_radiation_source 'fine-focus sealed tube'
_diffrn_radiation_type MoK\a
_diffrn_radiation_wavelength 0.71073
_diffrn_reflns_av_R_equivalents 0.0263
_diffrn_reflns_av_sigmaI/netI 0.0225
_diffrn_reflns_limit_h_max 10
_diffrn_reflns_limit_h_min -13
_diffrn_reflns_limit_k_max 14
_diffrn_reflns_limit_k_min -14
_diffrn_reflns_limit_l_max 36
_diffrn_reflns_limit_l_min -37
_diffrn_reflns_number 23874
_diffrn_reflns_theta_full 27.99
_diffrn_reflns_theta_max 27.99
_diffrn_reflns_theta_min 3.88
_diffrn_standards_number 0
_exptl_absorpt_coefficient_mu 1.927
_exptl_absorpt_correction_T_max 0.6802
_exptl_absorpt_correction_T_min 0.3816
_exptl_absorpt_correction_type numerical
_exptl_absorpt_process_details '(X-RED; Stoe & Cie, 1997)'
_exptl_crystal_colour yellow
_exptl_crystal_density_diffrn 1.821
_exptl_crystal_density_method 'not measured'
_exptl_crystal_description block
_exptl_crystal_F_000 1776
_exptl_crystal_size_max 0.5
_exptl_crystal_size_mid 0.4
_exptl_crystal_size_min 0.2
_refine_diff_density_max 0.584
_refine_diff_density_min -0.870
_refine_ls_extinction_coef 0.00141(14)
_refine_ls_extinction_expression Fc^*^=kFc[1+0.001xFc^2^\l^3^/sin(2\q)]^-1/4^
_refine_ls_extinction_method SHELXL97
_refine_ls_goodness_of_fit_ref 1.055
_refine_ls_hydrogen_treatment constr
_refine_ls_matrix_type full
_refine_ls_number_parameters 146
_refine_ls_number_reflns 3896
_refine_ls_number_restraints 0
_refine_ls_restrained_S_all 1.055
_refine_ls_R_factor_all 0.0493
_refine_ls_R_factor_gt 0.0344
_refine_ls_shift/su_max 0.001
_refine_ls_shift/su_mean 0.000
_refine_ls_structure_factor_coef Fsqd
_refine_ls_weighting_details 'calc w=1/[\s^2^(Fo^2^)+(0.0384P)^2^+3.6685P] where P=(Fo^2^+2Fc^2^)/3'
_refine_ls_weighting_scheme calc
_refine_ls_wR_factor_gt 0.0835
_refine_ls_wR_factor_ref 0.0860
_reflns_number_gt 2918
_reflns_number_total 3896
_reflns_threshold_expression I>2\s(I)
_cod_data_source_file fi2012.cif
_cod_data_source_block I
_cod_database_code 2210593
_cod_database_fobs_code 2210593

loop_
_symmetry_equiv_pos_as_xyz
'x, y, z'
'-x+1/2, -y, z+1/2'
'-x, y+1/2, -z+1/2'
'x+1/2, -y+1/2, -z'
'-x, -y, -z'
'x-1/2, y, -z-1/2'
'x, -y-1/2, z-1/2'
'-x-1/2, y-1/2, z'

loop_
_atom_site_type_symbol
_atom_site_label
_atom_site_fract_x
_atom_site_fract_y
_atom_site_fract_z
_atom_site_U_iso_or_equiv
_atom_site_adp_type
_atom_site_calc_flag
_atom_site_refinement_flags
_atom_site_occupancy
Rh Rh1 0.00896(2) 0.65005(2) 0.122589(8) 0.03562(10) Uani d . 1
Cl Cl1 0.05012(11) 0.85120(8) 0.10843(4) 0.0599(3) Uani d . 1
Cl Cl2 -0.04489(10) 0.44986(8) 0.13166(4) 0.0601(3) Uani d . 1
Cl Cl3 0.14941(11) 0.60054(11) 0.05962(4) 0.0684(3) Uani d . 1
S S1 0.18215(9) 0.65261(8) 0.17210(3) 0.0419(2) Uani d . 1
O O1 0.1673(3) 0.7372(2) 0.21049(9) 0.0601(7) Uani d . 1
C C11 0.3361(4) 0.6830(4) 0.14432(18) 0.0705(12) Uani d . 1
H H11A 0.3325 0.7600 0.1301 0.106 Uiso calc R 1
H H11B 0.3528 0.6242 0.1208 0.106 Uiso calc R 1
H H11C 0.4066 0.6814 0.1670 0.106 Uiso calc R 1
C C12 0.2139(4) 0.5109(4) 0.19515(15) 0.0636(11) Uani d . 1
H H12A 0.1364 0.4833 0.2116 0.095 Uiso calc R 1
H H12B 0.2882 0.5149 0.2162 0.095 Uiso calc R 1
H H12C 0.2342 0.4571 0.1702 0.095 Uiso calc R 1
S S2 -0.12839(10) 0.68289(8) 0.18485(3) 0.0480(2) Uani d . 1
O O2 -0.0960(3) 0.6083(3) 0.22510(11) 0.0852(10) Uani d . 1
C C21 -0.2965(4) 0.6599(4) 0.16877(18) 0.0716(13) Uani d . 1
H H21A -0.3077 0.5798 0.1581 0.107 Uiso calc R 1
H H21B -0.3202 0.7138 0.1442 0.107 Uiso calc R 1
H H21C -0.3530 0.6734 0.1953 0.107 Uiso calc R 1
C C22 -0.1362(5) 0.8327(4) 0.20234(17) 0.0730(13) Uani d . 1
H H22A -0.0494 0.8584 0.2123 0.109 Uiso calc R 1
H H22B -0.1981 0.8406 0.2277 0.109 Uiso calc R 1
H H22C -0.1653 0.8805 0.1766 0.109 Uiso calc R 1
S S3 -0.15890(11) 0.58509(10) 0.03404(4) 0.0588(3) Uani d . 1
O O3 -0.1563(3) 0.6630(2) 0.07747(10) 0.0589(7) Uani d . 1
C C31 -0.1258(7) 0.6858(5) -0.01104(19) 0.1022(19) Uani d . 1
H H31A -0.0322 0.7041 -0.0114 0.153 Uiso calc R 1
H H31B -0.1760 0.7572 -0.0060 0.153 Uiso calc R 1
H H31C -0.1510 0.6514 -0.0404 0.153 Uiso calc R 1
C C32 -0.3360(5) 0.5662(6) 0.0268(2) 0.113(2) Uani d . 1
H H32A -0.3687 0.5121 0.0500 0.169 Uiso calc R 1
H H32B -0.3540 0.5352 -0.0037 0.169 Uiso calc R 1
H H32C -0.3796 0.6414 0.0304 0.169 Uiso calc R 1

loop_
_atom_site_aniso_label
_atom_site_aniso_U_11
_atom_site_aniso_U_22
_atom_site_aniso_U_33
_atom_site_aniso_U_12
_atom_site_aniso_U_13
_atom_site_aniso_U_23
Rh1 0.03959(15) 0.03351(14) 0.03376(14) 0.00049(11) -0.00004(11) 0.00109(10)
Cl1 0.0772(7) 0.0418(5) 0.0608(6) -0.0085(5) -0.0049(5) 0.0170(4)
Cl2 0.0551(5) 0.0347(4) 0.0905(8) -0.0038(4) -0.0049(5) 0.0015(5)
Cl3 0.0630(6) 0.0922(8) 0.0499(6) -0.0043(6) 0.0131(5) -0.0192(6)
S1 0.0442(5) 0.0385(4) 0.0430(5) 0.0031(4) -0.0073(4) -0.0014(4)
O1 0.0704(18) 0.0589(16) 0.0509(15) 0.0149(14) -0.0202(13) -0.0169(13)
C11 0.043(2) 0.075(3) 0.094(3) -0.011(2) -0.005(2) -0.003(3)
C12 0.076(3) 0.049(2) 0.065(3) 0.010(2) -0.025(2) 0.011(2)
S2 0.0497(5) 0.0461(5) 0.0481(5) 0.0099(4) 0.0110(4) 0.0080(4)
O2 0.092(2) 0.096(2) 0.067(2) 0.032(2) 0.0311(18) 0.0311(18)
C21 0.048(2) 0.068(3) 0.099(4) 0.008(2) 0.013(2) 0.004(3)
C22 0.088(3) 0.057(3) 0.074(3) 0.015(2) 0.020(3) -0.017(2)
S3 0.0642(6) 0.0589(6) 0.0533(6) -0.0019(5) -0.0186(5) -0.0018(5)
O3 0.0605(16) 0.0557(16) 0.0606(17) 0.0095(13) -0.0120(14) -0.0125(13)
C31 0.153(6) 0.078(3) 0.076(4) -0.015(4) -0.028(4) 0.021(3)
C32 0.071(3) 0.143(6) 0.125(5) 0.000(4) -0.037(3) -0.053(4)

loop_
_atom_type_symbol
_atom_type_description
_atom_type_scat_dispersion_real
_atom_type_scat_dispersion_imag
_atom_type_scat_source
C C 0.0033 0.0016 'International Tables Vol C Tables 4.2.6.8 and 6.1.1.4'
H H 0.0000 0.0000 'International Tables Vol C Tables 4.2.6.8 and 6.1.1.4'
Cl Cl 0.1484 0.1585 'International Tables Vol C Tables 4.2.6.8 and 6.1.1.4'
O O 0.0106 0.0060 'International Tables Vol C Tables 4.2.6.8 and 6.1.1.4'
Rh Rh -1.1178 0.9187 'International Tables Vol C Tables 4.2.6.8 and 6.1.1.4'
S S 0.1246 0.1234 'International Tables Vol C Tables 4.2.6.8 and 6.1.1.4'

loop_
_geom_angle_atom_site_label_1
_geom_angle_atom_site_label_2
_geom_angle_atom_site_label_3
_geom_angle
_geom_angle_publ_flag
O3 Rh1 S1 175.12(7) n
O3 Rh1 S2 89.63(8) n
S1 Rh1 S2 88.34(4) n
O3 Rh1 Cl2 87.33(8) n
S1 Rh1 Cl2 96.95(4) n
S2 Rh1 Cl2 86.03(4) n
O3 Rh1 Cl1 88.01(8) n
S1 Rh1 Cl1 87.74(4) n
S2 Rh1 Cl1 94.83(4) n
Cl2 Rh1 Cl1 175.26(4) n
O3 Rh1 Cl3 90.97(8) n
S1 Rh1 Cl3 91.40(4) n
S2 Rh1 Cl3 175.61(4) n
Cl2 Rh1 Cl3 89.65(4) n
Cl1 Rh1 Cl3 89.54(4) n
O1 S1 C12 109.23(19) n
O1 S1 C11 107.5(2) n
C12 S1 C11 100.8(2) n
O1 S1 Rh1 113.88(11) n
C12 S1 Rh1 111.45(14) n
C11 S1 Rh1 113.17(16) n
S1 C11 H11A 109.5 n
S1 C11 H11B 109.5 n
H11A C11 H11B 109.5 n
S1 C11 H11C 109.5 n
H11A C11 H11C 109.5 n
H11B C11 H11C 109.5 n
S1 C12 H12A 109.5 n
S1 C12 H12B 109.5 n
H12A C12 H12B 109.5 n
S1 C12 H12C 109.5 n
H12A C12 H12C 109.5 n
H12B C12 H12C 109.5 n
O2 S2 C22 109.7(2) n
O2 S2 C21 109.4(2) n
C22 S2 C21 99.9(2) n
O2 S2 Rh1 112.84(13) n
C22 S2 Rh1 113.83(16) n
C21 S2 Rh1 110.37(17) n
S2 C21 H21A 109.5 n
S2 C21 H21B 109.5 n
H21A C21 H21B 109.5 n
S2 C21 H21C 109.5 n
H21A C21 H21C 109.5 n
H21B C21 H21C 109.5 n
S2 C22 H22A 109.5 n
S2 C22 H22B 109.5 n
H22A C22 H22B 109.5 n
S2 C22 H22C 109.5 n
H22A C22 H22C 109.5 n
H22B C22 H22C 109.5 n
O3 S3 C31 103.0(2) n
O3 S3 C32 100.3(2) n
C31 S3 C32 100.3(3) n
S3 O3 Rh1 118.33(15) n
S3 C31 H31A 109.5 n
S3 C31 H31B 109.5 n
H31A C31 H31B 109.5 n
S3 C31 H31C 109.5 n
H31A C31 H31C 109.5 n
H31B C31 H31C 109.5 n
S3 C32 H32A 109.5 n
S3 C32 H32B 109.5 n
H32A C32 H32B 109.5 n
S3 C32 H32C 109.5 n
H32A C32 H32C 109.5 n
H32B C32 H32C 109.5 n

loop_
_geom_bond_atom_site_label_1
_geom_bond_atom_site_label_2
_geom_bond_distance
_geom_bond_publ_flag
Rh1 O3 2.106(3) yes
Rh1 S1 2.2414(9) yes
Rh1 S2 2.2826(9) yes
Rh1 Cl2 2.3363(9) yes
Rh1 Cl1 2.3416(9) yes
Rh1 Cl3 2.3545(10) yes
S1 O1 1.463(3) yes
S1 C12 1.759(4) yes
S1 C11 1.770(4) yes
C11 H11A 0.9600 n
C11 H11B 0.9600 n
C11 H11C 0.9600 n
C12 H12A 0.9600 n
C12 H12B 0.9600 n
C12 H12C 0.9600 n
S2 O2 1.463(3) yes
S2 C22 1.764(4) yes
S2 C21 1.766(4) yes
C21 H21A 0.9600 n
C21 H21B 0.9600 n
C21 H21C 0.9600 n
C22 H22A 0.9600 n
C22 H22B 0.9600 n
C22 H22C 0.9600 n
S3 O3 1.523(3) yes
S3 C31 1.752(5) yes
S3 C32 1.799(5) yes
C31 H31A 0.9600 n
C31 H31B 0.9600 n
C31 H31C 0.9600 n
C32 H32A 0.9600 n
C32 H32B 0.9600 n
C32 H32C 0.9600 n

loop_
_geom_hbond_atom_site_label_D
_geom_hbond_atom_site_label_H
_geom_hbond_atom_site_label_A
_geom_hbond_site_symmetry_A
_geom_hbond_distance_DH
_geom_hbond_distance_HA
_geom_hbond_distance_DA
_geom_hbond_angle_DHA
_geom_hbond_publ_flag
C12 H12B O2 6_656 0.96 2.30 3.171(5) 151 yes
C22 H22B O1 6_556 0.96 2.51 3.357(5) 147 yes
C31 H31B Cl3 4_465 0.96 2.83 3.580(6) 136 yes

loop_
_geom_torsion_atom_site_label_1
_geom_torsion_atom_site_label_2
_geom_torsion_atom_site_label_3
_geom_torsion_atom_site_label_4
_geom_torsion
_geom_torsion_publ_flag
S2 Rh1 S1 O1 -35.72(14) n
Cl2 Rh1 S1 O1 -121.52(14) n
Cl1 Rh1 S1 O1 59.18(14) n
Cl3 Rh1 S1 O1 148.66(14) n
S2 Rh1 S1 C12 88.40(17) n
Cl2 Rh1 S1 C12 2.61(17) n
Cl1 Rh1 S1 C12 -176.70(17) n
Cl3 Rh1 S1 C12 -87.22(17) n
S2 Rh1 S1 C11 -158.83(17) n
Cl2 Rh1 S1 C11 115.37(18) n
Cl1 Rh1 S1 C11 -63.93(18) n
Cl3 Rh1 S1 C11 25.55(18) n
O3 Rh1 S2 O2 139.4(2) n
S1 Rh1 S2 O2 -45.00(18) n
Cl2 Rh1 S2 O2 52.09(18) n
Cl1 Rh1 S2 O2 -132.59(18) n
O3 Rh1 S2 C22 -94.7(2) n
S1 Rh1 S2 C22 80.8(2) n
Cl2 Rh1 S2 C22 177.9(2) n
Cl1 Rh1 S2 C22 -6.8(2) n
O3 Rh1 S2 C21 16.67(18) n
S1 Rh1 S2 C21 -167.77(16) n
Cl2 Rh1 S2 C21 -70.68(17) n
Cl1 Rh1 S2 C21 104.64(17) n
C31 S3 O3 Rh1 -106.4(3) n
C32 S3 O3 Rh1 150.4(3) n
S2 Rh1 O3 S3 -145.35(18) n
Cl2 Rh1 O3 S3 -59.31(17) n
Cl1 Rh1 O3 S3 119.81(18) n
Cl3 Rh1 O3 S3 30.30(18) n
